data_4317006
loop_
_publ_author_name
'Xiuli Wang'
'Hailiang Hu'
'Aixiang Tian'
'Hongyan Lin'
'Jin Li'

_publ_section_title
;
 Application of Tetrazole-Functionalized Thioethers with Different Spacer
 Lengths in the Self-Assembly of Polyoxometalate-Based Hybrid Compounds
;
_journal_name_full 'Inorganic Chemistry'
_journal_page_first 10299
_journal_page_last 10306
_journal_paper_doi 10.1021/ic100840a
_journal_volume 49
_journal_year 2010
_chemical_formula_moiety '[Cu4(C6H10N8S2)3.5(SiW12O40)]'
_chemical_formula_sum 'C21 H35 Cu4 N28 O40 S7 Si W12'
_chemical_formula_weight 4032.64
_chemical_name_systematic
; 
 ? 
;
_space_group_IT_number 2
_symmetry_cell_setting triclinic
_symmetry_space_group_name_Hall '-P 1'
_symmetry_space_group_name_H-M 'P -1'
_atom_sites_solution_hydrogens geom
_atom_sites_solution_primary direct
_atom_sites_solution_secondary difmap
_audit_creation_method SHELXL-97
_cell_angle_alpha 79.346(2)
_cell_angle_beta 81.562(2)
_cell_angle_gamma 79.064(2)
_cell_formula_units_Z 2
_cell_length_a 13.784(2)
_cell_length_b 15.939(3)
_cell_length_c 17.512(3)
_cell_measurement_temperature 296(2)
_cell_volume 3687.5(11)
_computing_cell_refinement 'Bruker SAINT'
_computing_data_collection 'Bruker APEX2'
_computing_data_reduction 'Bruker SAINT'
_computing_molecular_graphics 'Bruker SHELXTL'
_computing_publication_material 'Bruker SHELXTL'
_computing_structure_refinement 'SHELXL-97 (Sheldrick, 1997)'
_computing_structure_solution 'SHELXS-97 (Sheldrick, 1990)'
_diffrn_ambient_temperature 296(2)
_diffrn_measured_fraction_theta_full 0.986
_diffrn_measured_fraction_theta_max 0.986
_diffrn_measurement_device_type 'Bruker APEX-II CCD'
_diffrn_measurement_method '\f and \w scans'
_diffrn_radiation_monochromator graphite
_diffrn_radiation_source 'fine-focus sealed tube'
_diffrn_radiation_type MoK\a
_diffrn_radiation_wavelength 0.71073
_diffrn_reflns_av_R_equivalents 0.0434
_diffrn_reflns_av_sigmaI/netI 0.1098
_diffrn_reflns_limit_h_max 15
_diffrn_reflns_limit_h_min -16
_diffrn_reflns_limit_k_max 18
_diffrn_reflns_limit_k_min -14
_diffrn_reflns_limit_l_max 20
_diffrn_reflns_limit_l_min -20
_diffrn_reflns_number 18673
_diffrn_reflns_theta_full 25.00
_diffrn_reflns_theta_max 25.00
_diffrn_reflns_theta_min 1.19
_exptl_absorpt_coefficient_mu 20.071
_exptl_absorpt_correction_T_max 0.1079
_exptl_absorpt_correction_T_min 0.0860
_exptl_absorpt_correction_type multi-scan
_exptl_absorpt_process_details 'SADABS, Sheldrick, 1996 '
_exptl_crystal_colour Orange
_exptl_crystal_density_diffrn 3.632
_exptl_crystal_density_method 'not measured'
_exptl_crystal_description Block
_exptl_crystal_F_000 3614
_exptl_crystal_size_max 0.24
_exptl_crystal_size_mid 0.22
_exptl_crystal_size_min 0.20
_refine_diff_density_max 2.145
_refine_diff_density_min -2.009
_refine_diff_density_rms 0.339
_refine_ls_extinction_method none
_refine_ls_goodness_of_fit_ref 0.969
_refine_ls_hydrogen_treatment mixed
_refine_ls_matrix_type full
_refine_ls_number_parameters 1057
_refine_ls_number_reflns 12814
_refine_ls_number_restraints 198
_refine_ls_restrained_S_all 0.974
_refine_ls_R_factor_all 0.1167
_refine_ls_R_factor_gt 0.0584
_refine_ls_shift/su_max 0.001
_refine_ls_shift/su_mean 0.000
_refine_ls_structure_factor_coef Fsqd
_refine_ls_weighting_details 'calc w=1/[\s^2^(Fo^2^)+(0.0533P)^2^+0.0000P] where P=(Fo^2^+2Fc^2^)/3'
_refine_ls_weighting_scheme calc
_refine_ls_wR_factor_gt 0.1134
_refine_ls_wR_factor_ref 0.1303
_reflns_number_gt 7680
_reflns_number_total 12814
_reflns_threshold_expression >2sigma(I)
_cod_data_source_file ic100840a_si_002_2.cif
_cod_data_source_block WXL_2
_cod_depositor_comments
;
The following automatic conversions were performed:

'_symmetry_cell_setting' value 'Triclinic' changed to 'triclinic'
according to the built-in table from CIF Core dictionary named
'cif_core.dic' version 2.4.1 from 2010-06-29.

Automatic conversion script
Id: cif_fix_values 1646 2011-03-28 12:23:43Z adriana 
;
_cod_database_code 4317006

loop_
_symmetry_equiv_pos_as_xyz
'x, y, z'
'-x, -y, -z'

loop_
_atom_site_label
_atom_site_type_symbol
_atom_site_fract_x
_atom_site_fract_y
_atom_site_fract_z
_atom_site_U_iso_or_equiv
_atom_site_adp_type
_atom_site_occupancy
_atom_site_symmetry_multiplicity
_atom_site_calc_flag
_atom_site_refinement_flags
_atom_site_disorder_assembly
_atom_site_disorder_group
Cu1 Cu 1.3079(2) -0.1885(2) -1.06452(18) 0.0558(9) Uani 1 1 d . . .
Cu2 Cu 1.1272(2) -0.07648(19) -1.17244(17) 0.0452(8) Uani 1 1 d . . .
Cu3 Cu 1.0902(2) -0.18614(19) -1.31758(15) 0.0463(8) Uani 1 1 d . . .
Cu4 Cu 1.0501(2) -0.3577(2) -1.40500(17) 0.0591(9) Uani 1 1 d . . .
Si1 Si 1.5000 0.0000 -1.5000 0.0265(19) Uani 1 2 d S . .
Si2 Si 1.0000 -0.5000 -1.0000 0.0276(19) Uani 1 2 d S . .
W1 W 1.33397(8) -0.13348(8) -1.52346(6) 0.0521(3) Uani 1 1 d . . .
W2 W 1.45179(7) 0.11781(8) -1.34249(6) 0.0487(3) Uani 1 1 d . . .
W3 W 1.43044(7) 0.22710(7) -1.53583(6) 0.0443(3) Uani 1 1 d . . .
W4 W 1.28204(7) -0.01130(7) -1.36922(5) 0.0418(3) Uani 1 1 d . . .
W5 W 1.26549(6) 0.09451(7) -1.56289(5) 0.0372(2) Uani 1 1 d . . .
W6 W 1.51500(6) -0.11051(6) -1.30632(5) 0.0338(2) Uani 1 1 d . . .
W7 W 1.07127(7) -0.29422(6) -1.02669(5) 0.0360(2) Uani 1 1 d . . .
W8 W 0.83075(6) -0.31247(6) -1.06229(5) 0.0348(2) Uani 1 1 d . . .
W9 W 1.04000(7) -0.38434(7) -1.18986(5) 0.0377(3) Uani 1 1 d . . .
W10 W 1.23363(6) -0.48082(6) -0.95266(5) 0.0317(2) Uani 1 1 d . . .
W11 W 1.01576(7) -0.40506(6) -0.83565(5) 0.0334(2) Uani 1 1 d . . .
W12 W 1.21754(6) -0.56275(6) -1.12409(5) 0.0307(2) Uani 1 1 d . . .
S1 S 1.4420(4) -0.3726(4) -1.1875(4) 0.0514(17) Uani 1 1 d . . .
S2 S 1.5301(5) -0.3254(6) -0.9687(4) 0.073(2) Uani 1 1 d . . .
S3 S 1.1270(6) 0.1639(4) -1.1566(5) 0.080(3) Uani 1 1 d . . .
S4 S 0.8584(5) 0.0399(5) -1.1096(5) 0.076(3) Uani 1 1 d . . .
S5 S 1.0085(6) -0.2516(5) -1.6071(4) 0.061(2) Uani 1 1 d . . .
S6 S 1.2677(6) -0.4629(7) -1.6175(7) 0.104(3) Uani 1 1 d . . .
S7 S 1.4283(5) -0.5742(6) -1.3951(4) 0.074(2) Uani 1 1 d . . .
O1 O 1.2559(11) -0.1971(11) -1.5374(8) 0.053(5) Uani 1 1 d . . .
O2 O 1.4299(11) 0.1721(11) -1.2696(8) 0.054(5) Uani 1 1 d . . .
O3 O 1.3976(13) 0.3340(12) -1.5533(10) 0.071(6) Uani 1 1 d . . .
O4 O 1.1796(10) -0.0174(11) -1.3056(9) 0.059(5) Uani 1 1 d . . .
O5 O 1.1540(10) 0.1372(14) -1.5878(9) 0.074(6) Uani 1 1 d . . .
O6 O 1.5214(14) -0.1606(13) -1.2132(9) 0.083(6) Uani 1 1 d . . .
O7 O 1.1050(10) -0.1958(9) -1.0391(8) 0.038(4) Uani 1 1 d . . .
O8 O 0.7681(13) -0.4010(10) -1.0807(8) 0.061(5) Uani 1 1 d . . .
O9 O 1.0651(11) -0.3272(10) -1.2796(8) 0.043(4) Uani 1 1 d . . .
O10 O 1.3456(11) -0.4715(12) -0.9328(8) 0.054(5) Uani 1 1 d . . .
O11 O 1.0227(11) -0.3582(10) -0.7568(8) 0.046(4) Uani 1 1 d . . .
O12 O 1.3166(11) -0.5940(11) -1.1842(8) 0.054(5) Uani 1 1 d . . .
O13 O 1.5060(16) 0.0936(18) -1.4734(14) 0.026(6) Uani 0.50 1 d P . .
O14 O 1.6188(17) 0.0062(17) -1.5094(14) 0.028(6) Uani 0.50 1 d PU . .
O15 O 1.4423(17) 0.0823(17) -1.5518(14) 0.026(6) Uani 0.50 1 d PU . .
O16 O 1.4530(18) -0.0044(17) -1.4115(14) 0.027(6) Uani 0.50 1 d PU . .
O17 O 1.1115(16) -0.5385(16) -1.0048(12) 0.018(6) Uani 0.50 1 d PU . .
O18 O 1.0607(18) -0.4384(17) -0.9675(14) 0.026(6) Uani 0.50 1 d PU . .
O19 O 0.9846(18) -0.4011(18) -1.0531(15) 0.031(7) Uani 0.50 1 d PU . .
O20 O 1.0503(18) -0.5116(18) -1.0882(15) 0.033(7) Uani 0.50 1 d PU . .
O21 O 1.2689(16) -0.0239(15) -1.5704(12) 0.104(7) Uani 1 1 d U . .
O22 O 1.3263(14) 0.0756(14) -1.3354(13) 0.093(7) Uani 1 1 d U . .
O23 O 1.3078(11) 0.1909(12) -1.5392(10) 0.063(5) Uani 1 1 d U . .
O24 O 1.2312(16) 0.0687(14) -1.4519(12) 0.100(7) Uani 1 1 d U . .
O25 O 1.2825(14) -0.1037(12) -1.4237(10) 0.075(6) Uani 1 1 d U . .
O26 O 1.4070(12) 0.2048(13) -1.4237(10) 0.078(6) Uani 1 1 d U . .
O27 O 1.3764(13) -0.0894(13) -1.3109(11) 0.080(6) Uani 1 1 d U . .
O28 O 1.5017(12) 0.0042(13) -1.2921(11) 0.080(6) Uani 1 1 d U . .
O29 O 1.4318(13) -0.2118(14) -1.4756(11) 0.085(6) Uani 1 1 d U . .
O30 O 1.4185(12) -0.1336(14) -1.6221(11) 0.083(6) Uani 1 1 d U . .
O31 O 1.4728(10) 0.2053(11) -1.6404(9) 0.057(5) Uani 1 1 d U . .
O32 O 1.3486(10) 0.1043(11) -1.6583(9) 0.055(4) Uani 1 1 d U . .
O33 O 1.0913(12) -0.3153(13) -1.1297(10) 0.071(5) Uani 1 1 d U . .
O34 O 1.1899(12) -0.3659(12) -1.0063(9) 0.067(5) Uani 1 1 d U . .
O35 O 1.0301(12) -0.3128(11) -0.9161(10) 0.066(5) Uani 1 1 d U . .
O36 O 1.1538(12) -0.4498(11) -0.8661(10) 0.071(5) Uani 1 1 d U . .
O37 O 1.1684(13) -0.4570(12) -1.1798(11) 0.069(5) Uani 1 1 d U . .
O38 O 1.2673(12) -0.5078(10) -1.0579(9) 0.055(4) Uani 1 1 d U . .
O39 O 0.9316(12) -0.2634(13) -1.0369(10) 0.071(5) Uani 1 1 d U . .
O40 O 0.9167(12) -0.3352(13) -1.1578(10) 0.074(5) Uani 1 1 d U . .
O41 O 0.7791(12) -0.3383(11) -0.9574(9) 0.060(5) Uani 1 1 d U . .
O42 O 0.7509(13) -0.2262(10) -1.0910(9) 0.061(5) Uani 1 1 d . . .
O43 O 0.9928(12) -0.4746(11) -1.2128(12) 0.082(7) Uani 1 1 d . . .
O44 O 0.8785(13) -0.3891(13) -0.8392(11) 0.081(6) Uani 1 1 d . . .
N1 N 1.2957(12) -0.2309(11) -1.1629(9) 0.030(4) Uani 1 1 d . . .
N2 N 1.2200(12) -0.1843(11) -1.2007(10) 0.035(4) Uani 1 1 d . . .
N3 N 1.2169(12) -0.2168(11) -1.2620(9) 0.028(4) Uani 1 1 d . . .
N4 N 1.2915(12) -0.2803(11) -1.2671(9) 0.030(4) Uani 1 1 d . . .
N5 N 1.3341(17) -0.2423(11) -0.9604(12) 0.058(7) Uani 1 1 d . . .
N6 N 1.2559(16) -0.2284(18) -0.9006(13) 0.088(10) Uani 1 1 d . . .
N7 N 1.2892(17) -0.2692(19) -0.8337(16) 0.092(10) Uani 1 1 d . . .
N8 N 1.3842(19) -0.3011(16) -0.8508(12) 0.075(7) Uani 1 1 d . . .
N9 N 1.2044(14) -0.0102(12) -1.1243(10) 0.041(5) Uani 1 1 d . . .
N10 N 1.2884(15) -0.0569(13) -1.0912(12) 0.052(5) Uani 1 1 d . . .
N11 N 1.3411(18) -0.0070(17) -1.0753(14) 0.074(7) Uani 1 1 d . . .
N12 N 1.2937(16) 0.0752(15) -1.0979(12) 0.056(6) Uani 1 1 d . . .
N13 N 0.9935(13) -0.0763(11) -1.1935(9) 0.036(4) Uani 1 1 d . . .
N14 N 0.9815(14) -0.1274(12) -1.2458(9) 0.040(5) Uani 1 1 d . . .
N15 N 0.8874(14) -0.1205(13) -1.2532(10) 0.042(5) Uani 1 1 d . . .
N16 N 0.8370(13) -0.0634(13) -1.2056(10) 0.042(5) Uani 1 1 d . . .
N17 N 1.0539(11) -0.2403(11) -1.4629(9) 0.030(4) Uani 1 1 d . . .
N18 N 1.0689(11) -0.1759(12) -1.4300(10) 0.032(4) Uani 1 1 d . . .
N19 N 1.0638(13) -0.1006(11) -1.4767(9) 0.035(4) Uani 1 1 d . . .
N20 N 1.0432(11) -0.1223(10) -1.5428(9) 0.027(4) Uani 1 1 d . . .
N21 N 1.1065(16) -0.5480(16) -1.5889(16) 0.080(8) Uani 1 1 d . . .
N22 N 1.0845(16) -0.6132(15) -1.6126(14) 0.067(7) Uani 1 1 d . . .
N23 N 1.1501(18) -0.6423(16) -1.6725(14) 0.074(7) Uani 1 1 d . . .
N24 N 1.2223(16) -0.5944(15) -1.6824(12) 0.057(6) Uani 1 1 d U . .
N25 N 1.2570(16) -0.4534(15) -1.4191(12) 0.061(6) Uani 1 1 d . . .
N26 N 1.1583(16) -0.4618(14) -1.4023(10) 0.049(5) Uani 1 1 d . . .
N27 N 1.1403(19) -0.5360(17) -1.3781(13) 0.071(7) Uani 1 1 d . . .
N28 N 1.2333(17) -0.5868(13) -1.3665(11) 0.055(6) Uani 1 1 d . . .
C1 C 1.3401(16) -0.2924(14) -1.2032(12) 0.038(6) Uani 1 1 d . . .
C2 C 1.4531(16) -0.3737(16) -1.0873(13) 0.048(6) Uani 1 1 d U . .
H2A H 1.3871 -0.3607 -1.0598 0.057 Uiso 1 1 calc R . .
H2B H 1.4825 -0.4315 -1.0648 0.057 Uiso 1 1 calc R . .
C3 C 1.5136(17) -0.3118(17) -1.0742(13) 0.054(7) Uani 1 1 d . . .
H3A H 1.4812 -0.2532 -1.0914 0.065 Uiso 1 1 calc R . .
H3B H 1.5782 -0.3210 -1.1048 0.065 Uiso 1 1 calc R . .
C4 C 1.4144(17) -0.2886(15) -0.9262(13) 0.041(6) Uani 1 1 d . . .
C5 C 1.3140(16) -0.3314(14) -1.3276(12) 0.049(7) Uani 1 1 d . . .
H5A H 1.2686 -0.3094 -1.3662 0.073 Uiso 1 1 calc R . .
H5B H 1.3076 -0.3903 -1.3061 0.073 Uiso 1 1 calc R . .
H5C H 1.3809 -0.3290 -1.3516 0.073 Uiso 1 1 calc R . .
C6 C 1.445(2) -0.352(3) -0.7881(16) 0.116(15) Uani 1 1 d . . .
H6A H 1.5119 -0.3701 -0.8109 0.174 Uiso 1 1 calc R . .
H6B H 1.4164 -0.4021 -0.7636 0.174 Uiso 1 1 calc R . .
H6C H 1.4463 -0.3165 -0.7497 0.174 Uiso 1 1 calc R . .
C7 C 1.2058(19) 0.0684(16) -1.1259(13) 0.046(6) Uani 1 1 d . . .
C8 C 1.016(2) 0.1242(16) -1.1729(14) 0.067(8) Uani 1 1 d . . .
H8A H 0.9665 0.1729 -1.1916 0.080 Uiso 1 1 calc R . .
H8B H 1.0335 0.0871 -1.2126 0.080 Uiso 1 1 calc R . .
C9 C 0.9700(17) 0.0719(17) -1.0947(13) 0.053(7) Uani 1 1 d U . .
H9A H 0.9561 0.1077 -1.0540 0.064 Uiso 1 1 calc R . .
H9B H 1.0175 0.0210 -1.0779 0.064 Uiso 1 1 calc R . .
C10 C 0.9016(15) -0.0372(14) -1.1725(12) 0.034(5) Uani 1 1 d . . .
C11 C 1.330(2) 0.151(2) -1.0861(17) 0.084(10) Uani 1 1 d . . .
H11A H 1.3931 0.1331 -1.0656 0.125 Uiso 1 1 calc R . .
H11B H 1.2833 0.1805 -1.0497 0.125 Uiso 1 1 calc R . .
H11C H 1.3382 0.1888 -1.1351 0.125 Uiso 1 1 calc R . .
C12 C 0.7298(16) -0.0391(17) -1.2041(14) 0.055(7) Uani 1 1 d U . .
H12A H 0.7056 0.0009 -1.1681 0.082 Uiso 1 1 calc R . .
H12B H 0.6993 -0.0898 -1.1877 0.082 Uiso 1 1 calc R . .
H12C H 0.7137 -0.0123 -1.2555 0.082 Uiso 1 1 calc R . .
C13 C 1.0379(14) -0.2078(13) -1.5359(11) 0.027(5) Uani 1 1 d . . .
C14 C 1.077(3) -0.359(2) -1.5907(15) 0.102(13) Uani 1 1 d . . .
H14A H 1.0850 -0.3768 -1.5356 0.122 Uiso 1 1 calc R . .
H14B H 1.0429 -0.3991 -1.6069 0.122 Uiso 1 1 calc R . .
C15 C 1.177(3) -0.359(3) -1.638(2) 0.130(15) Uani 1 1 d . . .
H15A H 1.2061 -0.3116 -1.6266 0.156 Uiso 1 1 calc R . .
H15B H 1.1686 -0.3470 -1.6927 0.156 Uiso 1 1 calc R . .
C16 C 1.192(2) -0.5396(19) -1.6286(17) 0.069(9) Uani 1 1 d . . .
C17 C 1.0389(16) -0.0554(15) -1.6130(12) 0.044(6) Uani 1 1 d U . .
H17A H 1.0452 -0.0010 -1.5997 0.066 Uiso 1 1 calc R . .
H17B H 0.9765 -0.0499 -1.6331 0.066 Uiso 1 1 calc R . .
H17C H 1.0923 -0.0715 -1.6521 0.066 Uiso 1 1 calc R . .
C18 C 1.310(2) -0.612(2) -1.7319(14) 0.098(13) Uani 1 1 d . . .
H18A H 1.3039 -0.6553 -1.7619 0.146 Uiso 1 1 calc R . .
H18B H 1.3647 -0.6336 -1.7012 0.146 Uiso 1 1 calc R . .
H18C H 1.3224 -0.5603 -1.7667 0.146 Uiso 1 1 calc R . .
C19 C 1.3035(18) -0.5338(14) -1.3958(12) 0.040(6) Uani 1 1 d . . .
C20 C 1.474(2) -0.489(2) -1.4679(18) 0.103(12) Uani 1 1 d . . .
H20A H 1.4176 -0.4452 -1.4825 0.124 Uiso 1 1 calc R . .
H20B H 1.5156 -0.4609 -1.4432 0.124 Uiso 1 1 calc R . .
C21 C 1.2394(19) -0.6783(16) -1.3377(15) 0.070(9) Uani 1 1 d . . .
H21A H 1.3076 -0.7040 -1.3328 0.105 Uiso 1 1 calc R . .
H21B H 1.2140 -0.7051 -1.3736 0.105 Uiso 1 1 calc R . .
H21C H 1.2008 -0.6868 -1.2874 0.105 Uiso 1 1 calc R . .

loop_
_atom_site_aniso_label
_atom_site_aniso_U_11
_atom_site_aniso_U_22
_atom_site_aniso_U_33
_atom_site_aniso_U_23
_atom_site_aniso_U_13
_atom_site_aniso_U_12
Cu1 0.070(2) 0.044(2) 0.055(2) -0.0083(16) -0.0330(17) 0.0059(17)
Cu2 0.0507(18) 0.0344(18) 0.0497(18) -0.0151(15) -0.0093(14) 0.0054(15)
Cu3 0.070(2) 0.0384(18) 0.0276(15) -0.0036(13) -0.0103(14) -0.0005(16)
Cu4 0.084(2) 0.043(2) 0.0409(18) 0.0090(15) -0.0034(17) -0.0066(19)
Si1 0.016(4) 0.043(6) 0.019(4) 0.002(4) 0.002(3) -0.011(4)
Si2 0.031(5) 0.027(5) 0.027(5) -0.003(4) -0.006(4) -0.010(4)
W1 0.0507(6) 0.0757(9) 0.0375(6) 0.0028(6) -0.0091(5) -0.0381(6)
W2 0.0355(5) 0.0777(9) 0.0344(6) -0.0233(6) 0.0000(4) -0.0023(6)
W3 0.0400(6) 0.0395(6) 0.0445(6) 0.0102(5) -0.0047(4) -0.0014(5)
W4 0.0337(5) 0.0537(7) 0.0331(5) -0.0030(5) 0.0140(4) -0.0128(5)
W5 0.0303(5) 0.0473(6) 0.0298(5) 0.0044(5) -0.0085(4) -0.0024(5)
W6 0.0289(5) 0.0451(6) 0.0222(5) 0.0087(4) -0.0036(4) -0.0061(4)
W7 0.0491(6) 0.0288(5) 0.0315(5) -0.0105(4) 0.0107(4) -0.0163(5)
W8 0.0353(5) 0.0359(6) 0.0304(5) -0.0069(4) -0.0076(4) 0.0053(4)
W9 0.0489(6) 0.0517(7) 0.0141(4) 0.0071(4) -0.0046(4) -0.0237(5)
W10 0.0307(5) 0.0334(6) 0.0286(5) 0.0024(4) -0.0058(4) -0.0052(4)
W11 0.0577(6) 0.0263(5) 0.0167(4) -0.0021(4) -0.0086(4) -0.0064(5)
W12 0.0323(5) 0.0295(5) 0.0261(5) -0.0003(4) 0.0023(4) -0.0029(4)
S1 0.044(4) 0.038(4) 0.067(5) -0.011(3) -0.009(3) 0.013(3)
S2 0.040(4) 0.120(7) 0.044(4) 0.020(4) -0.010(3) -0.007(4)
S3 0.090(6) 0.021(4) 0.120(7) -0.003(4) -0.003(5) -0.001(4)
S4 0.062(5) 0.083(6) 0.092(6) -0.061(5) 0.005(4) 0.000(4)
S5 0.085(5) 0.054(5) 0.051(4) -0.007(4) -0.035(4) -0.008(4)
S6 0.066(5) 0.093(8) 0.164(10) -0.039(7) -0.033(6) -0.007(5)
S7 0.061(5) 0.086(6) 0.068(5) -0.010(5) 0.015(4) -0.018(4)
O1 0.064(11) 0.059(12) 0.042(10) -0.002(9) -0.034(8) -0.012(9)
O2 0.071(11) 0.070(13) 0.024(9) -0.022(9) -0.007(8) -0.006(10)
O3 0.079(13) 0.051(12) 0.070(13) -0.005(10) 0.009(10) 0.005(11)
O4 0.029(9) 0.073(13) 0.057(11) 0.018(10) 0.012(7) -0.008(9)
O5 0.026(9) 0.14(2) 0.054(11) -0.029(12) -0.010(8) -0.001(11)
O6 0.107(15) 0.104(17) 0.028(10) 0.041(10) -0.014(10) -0.040(13)
O7 0.059(10) 0.018(8) 0.029(8) 0.006(7) 0.008(7) -0.003(7)
O8 0.121(15) 0.040(11) 0.032(9) 0.003(8) -0.018(9) -0.040(11)
O9 0.060(10) 0.037(10) 0.033(9) 0.004(7) -0.011(7) -0.013(8)
O10 0.053(10) 0.087(14) 0.032(9) 0.006(9) -0.019(7) -0.041(10)
O11 0.061(10) 0.036(10) 0.034(9) -0.016(8) -0.007(7) 0.018(8)
O12 0.054(10) 0.067(13) 0.040(10) -0.021(9) 0.028(8) -0.023(9)
O13 0.016(13) 0.040(18) 0.024(15) -0.010(13) 0.004(11) -0.013(13)
O14 0.023(9) 0.028(10) 0.028(10) -0.005(8) 0.008(8) 0.002(8)
O15 0.017(9) 0.038(10) 0.021(9) -0.008(8) -0.012(7) 0.008(8)
O16 0.030(10) 0.023(10) 0.022(9) 0.004(8) 0.001(8) -0.004(8)
O17 0.020(9) 0.023(10) 0.012(9) -0.013(8) -0.006(7) 0.004(8)
O18 0.031(10) 0.029(10) 0.023(9) -0.002(8) -0.009(8) -0.010(8)
O19 0.029(10) 0.032(10) 0.031(10) -0.005(8) -0.009(8) -0.001(8)
O20 0.033(10) 0.032(11) 0.036(10) -0.009(8) -0.008(8) -0.005(8)
O21 0.115(11) 0.101(11) 0.093(10) -0.018(8) 0.000(8) -0.015(9)
O22 0.082(9) 0.079(10) 0.118(11) -0.008(8) -0.020(8) -0.016(8)
O23 0.054(8) 0.069(9) 0.061(8) -0.021(7) 0.022(6) -0.010(7)
O24 0.128(11) 0.085(10) 0.084(10) -0.015(8) -0.010(8) -0.014(8)
O25 0.105(9) 0.058(9) 0.067(9) -0.006(7) -0.018(8) -0.024(8)
O26 0.054(8) 0.100(10) 0.066(9) 0.015(8) 0.000(7) -0.016(8)
O27 0.061(8) 0.080(10) 0.100(10) -0.007(8) -0.026(8) -0.010(8)
O28 0.059(8) 0.086(10) 0.095(10) -0.016(8) -0.019(7) -0.005(8)
O29 0.069(9) 0.104(10) 0.071(9) 0.015(8) -0.021(7) -0.010(8)
O30 0.054(8) 0.112(10) 0.072(9) 0.009(8) -0.011(7) -0.011(8)
O31 0.043(7) 0.072(9) 0.056(8) -0.022(7) 0.018(6) -0.018(7)
O32 0.041(7) 0.068(9) 0.059(8) -0.022(7) 0.007(6) -0.012(7)
O33 0.056(8) 0.105(10) 0.063(8) -0.035(8) -0.008(7) -0.019(7)
O34 0.063(8) 0.063(9) 0.056(8) 0.002(7) 0.011(7) 0.014(7)
O35 0.066(8) 0.051(8) 0.059(8) 0.010(7) 0.013(7) 0.012(7)
O36 0.074(8) 0.055(9) 0.062(8) 0.007(7) 0.021(7) 0.008(7)
O37 0.069(8) 0.051(9) 0.087(9) 0.015(7) -0.026(7) -0.021(7)
O38 0.079(8) 0.039(8) 0.052(8) -0.008(7) -0.010(7) -0.021(7)
O39 0.067(8) 0.096(10) 0.062(8) -0.051(8) 0.003(7) -0.014(7)
O40 0.057(8) 0.101(10) 0.078(9) -0.042(8) -0.001(7) -0.027(7)
O41 0.083(9) 0.063(9) 0.037(7) -0.003(7) -0.009(7) -0.021(7)
O42 0.089(13) 0.026(10) 0.061(11) 0.001(8) -0.037(10) 0.021(10)
O43 0.056(11) 0.042(12) 0.135(18) 0.044(12) -0.035(12) -0.014(10)
O44 0.082(13) 0.076(14) 0.094(15) 0.042(12) -0.063(12) -0.047(12)
N1 0.033(10) 0.032(11) 0.024(9) -0.006(8) -0.012(8) 0.006(9)
N2 0.042(11) 0.023(10) 0.033(11) 0.002(9) 0.009(8) -0.003(9)
N3 0.035(10) 0.026(10) 0.017(9) 0.009(8) 0.001(7) -0.005(9)
N4 0.033(10) 0.035(11) 0.023(10) -0.012(8) 0.008(8) -0.008(9)
N5 0.105(18) 0.017(11) 0.066(15) -0.021(10) -0.063(14) 0.012(12)
N6 0.065(16) 0.14(3) 0.049(15) -0.057(17) -0.037(13) 0.060(16)
N7 0.045(14) 0.13(3) 0.10(2) -0.06(2) -0.003(14) 0.026(16)
N8 0.11(2) 0.071(18) 0.034(13) 0.004(12) 0.007(13) -0.001(16)
N9 0.053(12) 0.031(12) 0.037(11) -0.013(9) -0.007(9) 0.007(10)
N10 0.057(14) 0.031(13) 0.057(14) 0.003(11) 0.003(11) -0.002(11)
N11 0.085(18) 0.052(17) 0.092(19) -0.026(15) 0.012(14) -0.034(16)
N12 0.058(14) 0.050(15) 0.066(15) -0.023(13) 0.023(11) -0.034(13)
N13 0.055(12) 0.021(10) 0.025(10) 0.010(8) 0.001(9) -0.009(9)
N14 0.066(14) 0.036(12) 0.015(9) -0.010(9) -0.003(9) 0.004(11)
N15 0.051(12) 0.048(13) 0.030(11) -0.010(10) -0.024(9) 0.001(11)
N16 0.033(11) 0.053(14) 0.030(11) 0.001(10) 0.011(8) 0.003(10)
N17 0.034(10) 0.022(10) 0.026(10) 0.018(8) -0.001(8) -0.007(8)
N18 0.024(9) 0.032(11) 0.043(11) -0.006(10) -0.021(8) 0.003(9)
N19 0.051(11) 0.025(11) 0.020(10) 0.006(8) -0.008(8) 0.006(9)
N20 0.027(9) 0.020(10) 0.028(10) 0.008(8) -0.005(7) 0.002(8)
N21 0.054(15) 0.050(16) 0.13(2) -0.034(17) 0.018(15) -0.008(13)
N22 0.060(15) 0.042(15) 0.099(19) -0.027(14) 0.021(13) -0.017(12)
N23 0.082(17) 0.068(18) 0.075(18) -0.006(14) -0.007(14) -0.023(15)
N24 0.054(9) 0.062(10) 0.052(9) 0.000(8) -0.025(8) 0.000(8)
N25 0.064(15) 0.063(17) 0.056(15) -0.005(13) -0.006(12) -0.012(14)
N26 0.079(16) 0.041(14) 0.027(11) 0.014(10) -0.023(11) -0.015(12)
N27 0.10(2) 0.055(17) 0.062(16) -0.002(14) -0.003(14) -0.029(16)
N28 0.085(16) 0.028(12) 0.042(13) -0.003(10) 0.004(11) 0.006(13)
C1 0.047(14) 0.032(14) 0.028(13) -0.004(11) 0.009(10) 0.002(12)
C2 0.041(9) 0.045(10) 0.047(10) 0.016(8) -0.010(8) 0.001(8)
C3 0.039(14) 0.066(19) 0.058(17) -0.007(15) -0.006(12) -0.015(14)
C4 0.053(15) 0.038(15) 0.036(14) -0.002(12) -0.010(11) -0.013(13)
C5 0.050(15) 0.034(15) 0.044(15) 0.004(12) 0.004(11) 0.021(12)
C6 0.055(19) 0.21(5) 0.06(2) 0.03(2) -0.024(16) 0.01(2)
C7 0.065(18) 0.028(15) 0.043(15) -0.008(12) 0.000(12) -0.004(14)
C8 0.12(2) 0.026(15) 0.055(18) 0.002(13) 0.009(16) -0.032(16)
C9 0.054(10) 0.056(10) 0.053(10) -0.025(8) 0.009(8) -0.014(8)
C10 0.030(12) 0.028(13) 0.046(14) -0.023(11) 0.000(10) 0.007(11)
C11 0.09(2) 0.09(2) 0.09(2) -0.05(2) 0.024(17) -0.03(2)
C12 0.049(10) 0.064(11) 0.054(10) -0.015(8) -0.010(8) -0.008(8)
C13 0.034(12) 0.014(11) 0.033(12) -0.007(10) 0.003(9) -0.006(10)
C14 0.15(3) 0.13(3) 0.024(16) -0.028(19) -0.007(19) -0.01(3)
C15 0.17(4) 0.13(4) 0.08(3) 0.03(3) -0.05(3) -0.02(3)
C16 0.054(18) 0.07(2) 0.09(2) -0.039(18) 0.010(16) -0.004(16)
C17 0.053(10) 0.038(10) 0.041(9) 0.001(8) -0.011(8) -0.010(8)
C18 0.08(2) 0.18(4) 0.024(15) -0.005(19) -0.019(15) 0.02(2)
C19 0.070(17) 0.017(12) 0.029(13) 0.007(10) 0.010(11) -0.018(13)
C20 0.08(2) 0.10(3) 0.10(3) 0.00(2) 0.055(18) 0.01(2)
C21 0.068(18) 0.047(18) 0.08(2) 0.040(15) -0.028(16) -0.007(15)

loop_
_atom_type_symbol
_atom_type_description
_atom_type_scat_dispersion_real
_atom_type_scat_dispersion_imag
_atom_type_scat_source
C C 0.0033 0.0016 'International Tables Vol C Tables 4.2.6.8 and 6.1.1.4'
H H 0.0000 0.0000 'International Tables Vol C Tables 4.2.6.8 and 6.1.1.4'
Cu Cu 0.3201 1.2651 'International Tables Vol C Tables 4.2.6.8 and 6.1.1.4'
N N 0.0061 0.0033 'International Tables Vol C Tables 4.2.6.8 and 6.1.1.4'
O O 0.0106 0.0060 'International Tables Vol C Tables 4.2.6.8 and 6.1.1.4'
S S 0.1246 0.1234 'International Tables Vol C Tables 4.2.6.8 and 6.1.1.4'
Si Si 0.0817 0.0704 'International Tables Vol C Tables 4.2.6.8 and 6.1.1.4'
W W -0.8490 6.8722 'International Tables Vol C Tables 4.2.6.8 and 6.1.1.4'

loop_
_geom_angle_atom_site_label_1
_geom_angle_atom_site_label_2
_geom_angle_atom_site_label_3
_geom_angle
_geom_angle_site_symmetry_1
_geom_angle_site_symmetry_3
_geom_angle_publ_flag
N5 Cu1 N1 135.2(7) . . ?
N5 Cu1 N10 118.6(8) . . ?
N1 Cu1 N10 106.1(8) . . ?
N13 Cu2 N9 141.0(7) . . ?
N13 Cu2 N2 110.9(7) . . ?
N9 Cu2 N2 107.9(7) . . ?
N13 Cu2 O4 93.4(6) . . ?
N9 Cu2 O4 95.4(7) . . ?
N2 Cu2 O4 82.7(6) . . ?
N18 Cu3 N14 118.1(7) . . ?
N18 Cu3 N3 132.1(6) . . ?
N14 Cu3 N3 107.4(7) . . ?
N18 Cu3 O9 96.8(6) . . ?
N14 Cu3 O9 99.8(7) . . ?
N3 Cu3 O9 89.0(6) . . ?
N17 Cu4 N22 112.4(8) . 2_742 ?
N17 Cu4 N26 128.5(8) . . ?
N22 Cu4 N26 113.5(9) 2_742 . ?
N17 Cu4 O9 97.0(6) . . ?
N22 Cu4 O9 100.7(8) 2_742 . ?
N26 Cu4 O9 96.1(6) . . ?
O16 Si1 O16 180.000(7) 2_852 . ?
O16 Si1 O15 70.6(12) 2_852 . ?
O16 Si1 O15 109.4(12) . . ?
O16 Si1 O15 109.4(12) 2_852 2_852 ?
O16 Si1 O15 70.6(12) . 2_852 ?
O15 Si1 O15 180.0(15) . 2_852 ?
O16 Si1 O14 111.1(12) 2_852 2_852 ?
O16 Si1 O14 68.9(12) . 2_852 ?
O15 Si1 O14 70.3(13) . 2_852 ?
O15 Si1 O14 109.7(13) 2_852 2_852 ?
O16 Si1 O14 68.9(12) 2_852 . ?
O16 Si1 O14 111.1(12) . . ?
O15 Si1 O14 109.7(13) . . ?
O15 Si1 O14 70.3(13) 2_852 . ?
O14 Si1 O14 180.000(5) 2_852 . ?
O16 Si1 O13 72.9(12) 2_852 2_852 ?
O16 Si1 O13 107.1(12) . 2_852 ?
O15 Si1 O13 113.6(12) . 2_852 ?
O15 Si1 O13 66.4(12) 2_852 2_852 ?
O14 Si1 O13 74.1(12) 2_852 2_852 ?
O14 Si1 O13 105.9(12) . 2_852 ?
O16 Si1 O13 107.1(12) 2_852 . ?
O16 Si1 O13 72.9(12) . . ?
O15 Si1 O13 66.4(12) . . ?
O15 Si1 O13 113.6(12) 2_852 . ?
O14 Si1 O13 105.9(12) 2_852 . ?
O14 Si1 O13 74.1(12) . . ?
O13 Si1 O13 180.000(5) 2_852 . ?
O17 Si2 O17 180.000(5) 2_743 . ?
O17 Si2 O20 113.4(12) 2_743 . ?
O17 Si2 O20 66.6(12) . . ?
O17 Si2 O20 66.6(12) 2_743 2_743 ?
O17 Si2 O20 113.4(12) . 2_743 ?
O20 Si2 O20 180.000(6) . 2_743 ?
O17 Si2 O18 110.2(12) 2_743 . ?
O17 Si2 O18 69.8(12) . . ?
O20 Si2 O18 107.9(12) . . ?
O20 Si2 O18 72.1(12) 2_743 . ?
O17 Si2 O18 69.8(12) 2_743 2_743 ?
O17 Si2 O18 110.2(12) . 2_743 ?
O20 Si2 O18 72.1(12) . 2_743 ?
O20 Si2 O18 107.9(12) 2_743 2_743 ?
O18 Si2 O18 180.0(12) . 2_743 ?
O17 Si2 O19 70.5(12) 2_743 . ?
O17 Si2 O19 109.5(13) . . ?
O20 Si2 O19 74.0(13) . . ?
O20 Si2 O19 106.0(13) 2_743 . ?
O18 Si2 O19 70.3(12) . . ?
O18 Si2 O19 109.7(12) 2_743 . ?
O17 Si2 O19 109.5(13) 2_743 2_743 ?
O17 Si2 O19 70.5(12) . 2_743 ?
O20 Si2 O19 106.0(13) . 2_743 ?
O20 Si2 O19 74.0(13) 2_743 2_743 ?
O18 Si2 O19 109.7(12) . 2_743 ?
O18 Si2 O19 70.3(12) 2_743 2_743 ?
O19 Si2 O19 180.0(16) . 2_743 ?
O1 W1 O29 102.6(8) . . ?
O1 W1 O25 102.8(8) . . ?
O29 W1 O25 87.8(8) . . ?
O1 W1 O21 99.9(9) . . ?
O29 W1 O21 157.4(10) . . ?
O25 W1 O21 89.0(8) . . ?
O1 W1 O30 98.8(8) . . ?
O29 W1 O30 89.2(8) . . ?
O25 W1 O30 158.3(8) . . ?
O21 W1 O30 85.5(9) . . ?
O1 W1 O13 154.7(8) . 2_852 ?
O29 W1 O13 60.9(9) . 2_852 ?
O25 W1 O13 96.0(8) . 2_852 ?
O21 W1 O13 97.2(9) . 2_852 ?
O30 W1 O13 64.1(8) . 2_852 ?
O1 W1 O14 156.5(8) . 2_852 ?
O29 W1 O14 95.6(9) . 2_852 ?
O25 W1 O14 62.9(8) . 2_852 ?
O21 W1 O14 63.3(9) . 2_852 ?
O30 W1 O14 96.1(8) . 2_852 ?
O13 W1 O14 48.7(8) 2_852 2_852 ?
O2 W2 O30 99.8(9) . 2_852 ?
O2 W2 O26 100.6(8) . . ?
O30 W2 O26 89.6(8) 2_852 . ?
O2 W2 O28 101.6(8) . . ?
O30 W2 O28 88.9(8) 2_852 . ?
O26 W2 O28 157.6(8) . . ?
O2 W2 O22 101.1(8) . . ?
O30 W2 O22 159.1(9) 2_852 . ?
O26 W2 O22 87.8(8) . . ?
O28 W2 O22 85.7(8) . . ?
O2 W2 O13 156.1(9) . . ?
O30 W2 O13 65.4(8) 2_852 . ?
O26 W2 O13 62.4(9) . . ?
O28 W2 O13 96.9(9) . . ?
O22 W2 O13 95.1(8) . . ?
O2 W2 O16 157.0(8) . . ?
O30 W2 O16 96.5(9) 2_852 . ?
O26 W2 O16 95.5(8) . . ?
O28 W2 O16 62.5(8) . . ?
O22 W2 O16 63.1(8) . . ?
O13 W2 O16 46.8(8) . . ?
O3 W3 O23 101.0(8) . . ?
O3 W3 O29 103.2(9) . 2_852 ?
O23 W3 O29 155.8(8) . 2_852 ?
O3 W3 O31 99.8(8) . . ?
O23 W3 O31 89.7(6) . . ?
O29 W3 O31 86.1(7) 2_852 . ?
O3 W3 O26 101.1(8) . . ?
O23 W3 O26 88.5(7) . . ?
O29 W3 O26 87.0(7) 2_852 . ?
O31 W3 O26 159.0(8) . . ?
O3 W3 O13 157.1(9) . . ?
O23 W3 O13 95.2(8) . . ?
O29 W3 O13 61.7(8) 2_852 . ?
O31 W3 O13 96.3(8) . . ?
O26 W3 O13 63.0(8) . . ?
O3 W3 O15 158.1(8) . . ?
O23 W3 O15 64.5(7) . . ?
O29 W3 O15 92.2(9) 2_852 . ?
O31 W3 O15 65.3(8) . . ?
O26 W3 O15 95.2(9) . . ?
O13 W3 O15 44.9(8) . . ?
O4 W4 O22 98.7(9) . . ?
O4 W4 O24 101.1(9) . . ?
O22 W4 O24 89.6(9) . . ?
O4 W4 O27 99.9(8) . . ?
O22 W4 O27 86.7(9) . . ?
O24 W4 O27 159.0(9) . . ?
O4 W4 O25 101.3(8) . . ?
O22 W4 O25 159.5(9) . . ?
O24 W4 O25 90.6(8) . . ?
O27 W4 O25 85.8(8) . . ?
O4 W4 O14 157.7(8) . 2_852 ?
O22 W4 O14 97.4(9) . 2_852 ?
O24 W4 O14 63.6(9) . 2_852 ?
O27 W4 O14 96.4(8) . 2_852 ?
O25 W4 O14 64.7(9) . 2_852 ?
O4 W4 O16 156.9(8) . . ?
O22 W4 O16 66.5(9) . . ?
O24 W4 O16 96.6(9) . . ?
O27 W4 O16 63.1(8) . . ?
O25 W4 O16 93.1(8) . . ?
O14 W4 O16 45.3(8) 2_852 . ?
O5 W5 O23 101.3(9) . . ?
O5 W5 O32 103.9(8) . . ?
O23 W5 O32 89.5(7) . . ?
O5 W5 O21 100.7(10) . . ?
O23 W5 O21 157.8(8) . . ?
O32 W5 O21 88.2(8) . . ?
O5 W5 O24 98.6(9) . . ?
O23 W5 O24 84.1(8) . . ?
O32 W5 O24 157.4(8) . . ?
O21 W5 O24 89.7(9) . . ?
O5 W5 O14 154.9(9) . 2_852 ?
O23 W5 O14 93.7(8) . 2_852 ?
O32 W5 O14 96.3(7) . 2_852 ?
O21 W5 O14 64.7(9) . 2_852 ?
O24 W5 O14 62.7(8) . 2_852 ?
O5 W5 O15 159.1(10) . . ?
O23 W5 O15 62.7(8) . . ?
O32 W5 O15 64.6(7) . . ?
O21 W5 O15 96.5(9) . . ?
O24 W5 O15 93.3(9) . . ?
O14 W5 O15 45.6(9) 2_852 . ?
O6 W6 O28 99.9(9) . . ?
O6 W6 O31 101.6(9) . 2_852 ?
O28 W6 O31 158.5(8) . 2_852 ?
O6 W6 O27 101.2(9) . . ?
O28 W6 O27 86.9(8) . . ?
O31 W6 O27 89.5(7) 2_852 . ?
O6 W6 O32 101.5(8) . 2_852 ?
O28 W6 O32 86.6(7) . 2_852 ?
O31 W6 O32 88.5(6) 2_852 2_852 ?
O27 W6 O32 157.1(8) . 2_852 ?
O6 W6 O16 157.1(9) . . ?
O28 W6 O16 64.7(8) . . ?
O31 W6 O16 94.9(8) 2_852 . ?
O27 W6 O16 62.8(8) . . ?
O32 W6 O16 94.6(8) 2_852 . ?
O6 W6 O15 158.3(9) . 2_852 ?
O28 W6 O15 95.6(9) . 2_852 ?
O31 W6 O15 63.5(8) 2_852 2_852 ?
O27 W6 O15 94.6(8) . 2_852 ?
O32 W6 O15 64.2(7) 2_852 2_852 ?
O16 W6 O15 44.6(8) . 2_852 ?
O7 W7 O34 101.1(8) . . ?
O7 W7 O33 100.9(8) . . ?
O34 W7 O33 90.6(7) . . ?
O7 W7 O35 101.1(7) . . ?
O34 W7 O35 87.8(7) . . ?
O33 W7 O35 157.9(8) . . ?
O7 W7 O39 101.4(8) . . ?
O34 W7 O39 157.3(8) . . ?
O33 W7 O39 88.0(7) . . ?
O35 W7 O39 85.2(7) . . ?
O7 W7 O18 157.3(7) . . ?
O34 W7 O18 63.5(8) . . ?
O33 W7 O18 96.1(9) . . ?
O35 W7 O18 63.6(8) . . ?
O39 W7 O18 94.1(8) . . ?
O7 W7 O19 155.7(8) . . ?
O34 W7 O19 98.2(8) . . ?
O33 W7 O19 64.1(8) . . ?
O35 W7 O19 94.3(8) . . ?
O39 W7 O19 61.1(8) . . ?
O18 W7 O19 46.9(8) . . ?
O42 W8 O39 101.6(9) . . ?
O42 W8 O41 100.2(8) . . ?
O39 W8 O41 92.5(7) . . ?
O42 W8 O8 101.1(8) . . ?
O39 W8 O8 157.1(8) . . ?
O41 W8 O8 86.6(7) . . ?
O42 W8 O40 104.2(8) . . ?
O39 W8 O40 87.4(7) . . ?
O41 W8 O40 155.1(8) . . ?
O8 W8 O40 84.0(7) . . ?
O42 W8 O19 157.5(10) . . ?
O39 W8 O19 63.4(9) . . ?
O41 W8 O19 97.2(8) . . ?
O8 W8 O19 94.0(8) . . ?
O40 W8 O19 60.6(8) . . ?
O42 W8 O17 157.3(8) . 2_743 ?
O39 W8 O17 95.9(8) . 2_743 ?
O41 W8 O17 64.2(7) . 2_743 ?
O8 W8 O17 63.2(7) . 2_743 ?
O40 W8 O17 91.0(8) . 2_743 ?
O19 W8 O17 45.2(8) . 2_743 ?
O9 W9 O40 103.7(8) . . ?
O9 W9 O43 101.8(8) . . ?
O40 W9 O43 90.7(8) . . ?
O9 W9 O37 99.2(7) . . ?
O40 W9 O37 156.6(8) . . ?
O43 W9 O37 89.7(7) . . ?
O9 W9 O33 98.2(8) . . ?
O40 W9 O33 88.9(7) . . ?
O43 W9 O33 159.5(9) . . ?
O37 W9 O33 82.7(7) . . ?
O9 W9 O19 154.7(8) . . ?
O40 W9 O19 61.1(8) . . ?
O43 W9 O19 98.5(9) . . ?
O37 W9 O19 95.7(8) . . ?
O33 W9 O19 63.6(8) . . ?
O9 W9 O20 156.0(8) . . ?
O40 W9 O20 97.1(9) . . ?
O43 W9 O20 65.7(8) . . ?
O37 W9 O20 61.9(8) . . ?
O33 W9 O20 94.0(8) . . ?
O19 W9 O20 48.5(9) . . ?
O10 W10 O36 101.8(8) . . ?
O10 W10 O8 101.8(8) . 2_743 ?
O36 W10 O8 93.4(7) . 2_743 ?
O10 W10 O34 101.0(8) . . ?
O36 W10 O34 87.6(7) . . ?
O8 W10 O34 156.4(7) 2_743 . ?
O10 W10 O38 100.2(7) . . ?
O36 W10 O38 157.4(7) . . ?
O8 W10 O38 86.8(6) 2_743 . ?
O34 W10 O38 83.5(7) . . ?
O10 W10 O18 157.3(8) . . ?
O36 W10 O18 64.5(8) . . ?
O8 W10 O18 97.2(8) 2_743 . ?
O34 W10 O18 62.0(8) . . ?
O38 W10 O18 93.1(7) . . ?
O10 W10 O17 157.9(8) . . ?
O36 W10 O17 96.7(8) . . ?
O8 W10 O17 64.9(8) 2_743 . ?
O34 W10 O17 91.6(8) . . ?
O38 W10 O17 63.0(7) . . ?
O18 W10 O17 44.3(8) . . ?
O11 W11 O35 100.4(8) . . ?
O11 W11 O44 102.0(8) . . ?
O35 W11 O44 92.1(7) . . ?
O11 W11 O36 102.4(7) . . ?
O35 W11 O36 86.6(7) . . ?
O44 W11 O36 155.4(8) . . ?
O11 W11 O43 102.2(8) . 2_743 ?
O35 W11 O43 157.1(8) . 2_743 ?
O44 W11 O43 87.0(7) . 2_743 ?
O36 W11 O43 84.9(7) . 2_743 ?
O11 W11 O20 156.9(8) . 2_743 ?
O35 W11 O20 95.4(9) . 2_743 ?
O44 W11 O20 60.4(9) . 2_743 ?
O36 W11 O20 95.2(8) . 2_743 ?
O43 W11 O20 64.4(9) 2_743 2_743 ?
O11 W11 O18 156.5(8) . . ?
O35 W11 O18 62.8(8) . . ?
O44 W11 O18 95.2(8) . . ?
O36 W11 O18 62.4(8) . . ?
O43 W11 O18 94.5(9) 2_743 . ?
O20 W11 O18 46.5(8) 2_743 . ?
O12 W12 O37 100.7(8) . . ?
O12 W12 O38 103.4(7) . . ?
O37 W12 O38 90.4(7) . . ?
O12 W12 O44 99.9(8) . 2_743 ?
O37 W12 O44 88.4(8) . 2_743 ?
O38 W12 O44 156.5(8) . 2_743 ?
O12 W12 O41 101.1(8) . 2_743 ?
O37 W12 O41 158.0(8) . 2_743 ?
O38 W12 O41 87.5(7) . 2_743 ?
O44 W12 O41 84.9(7) 2_743 2_743 ?
O12 W12 O20 156.1(8) . . ?
O37 W12 O20 65.3(9) . . ?
O38 W12 O20 96.2(8) . . ?
O44 W12 O20 62.1(9) 2_743 . ?
O41 W12 O20 93.1(9) 2_743 . ?
O12 W12 O17 160.7(8) . . ?
O37 W12 O17 94.3(8) . . ?
O38 W12 O17 64.1(7) . . ?
O44 W12 O17 92.5(8) 2_743 . ?
O41 W12 O17 65.2(8) 2_743 . ?
O20 W12 O17 42.9(8) . . ?
C1 S1 C2 101.8(10) . . ?
C4 S2 C3 103.5(11) . . ?
C7 S3 C8 102.5(13) . . ?
C10 S4 C9 102.7(11) . . ?
C13 S5 C14 102.0(12) . . ?
C16 S6 C15 100.0(16) . . ?
C19 S7 C20 97.2(13) . . ?
W4 O4 Cu2 141.2(8) . . ?
W10 O8 W8 139.8(9) 2_743 . ?
W9 O9 Cu3 130.8(7) . . ?
W9 O9 Cu4 129.9(8) . . ?
Cu3 O9 Cu4 98.1(5) . . ?
Si1 O13 O15 55.1(11) . . ?
Si1 O13 W3 123.1(12) . . ?
O15 O13 W3 68.0(12) . . ?
Si1 O13 W2 120.6(13) . . ?
O15 O13 W2 133.2(14) . . ?
W3 O13 W2 97.1(9) . . ?
Si1 O13 W1 118.9(12) . 2_852 ?
O15 O13 W1 130.0(14) . 2_852 ?
W3 O13 W1 96.3(10) . 2_852 ?
W2 O13 W1 94.4(8) . 2_852 ?
Si1 O14 W4 122.3(13) . 2_852 ?
Si1 O14 W5 123.0(14) . 2_852 ?
W4 O14 W5 96.5(8) 2_852 2_852 ?
Si1 O14 W1 118.2(12) . 2_852 ?
W4 O14 W1 95.1(9) 2_852 2_852 ?
W5 O14 W1 95.1(9) 2_852 2_852 ?
Si1 O15 O13 58.5(12) . . ?
Si1 O15 W3 125.7(12) . . ?
O13 O15 W3 67.1(12) . . ?
Si1 O15 W5 120.8(14) . . ?
O13 O15 W5 131.6(14) . . ?
W3 O15 W5 94.5(8) . . ?
Si1 O15 W6 120.6(12) . 2_852 ?
O13 O15 W6 131.4(15) . 2_852 ?
W3 O15 W6 94.6(10) . 2_852 ?
W5 O15 W6 92.7(7) . 2_852 ?
Si1 O16 W4 123.5(13) . . ?
Si1 O16 W6 124.1(13) . . ?
W4 O16 W6 95.4(9) . . ?
Si1 O16 W2 119.6(13) . . ?
W4 O16 W2 93.2(8) . . ?
W6 O16 W2 93.2(8) . . ?
Si2 O17 O20 59.1(11) . . ?
Si2 O17 O18 57.4(10) . . ?
O20 O17 O18 95.5(16) . . ?
Si2 O17 W12 124.9(11) . . ?
O20 O17 W12 65.9(11) . . ?
O18 O17 W12 130.0(15) . . ?
Si2 O17 W10 124.0(11) . . ?
O20 O17 W10 135.8(16) . . ?
O18 O17 W10 66.9(10) . . ?
W12 O17 W10 94.0(8) . . ?
Si2 O17 W8 120.7(13) . 2_743 ?
O20 O17 W8 126.0(14) . 2_743 ?
O18 O17 W8 131.8(13) . 2_743 ?
W12 O17 W8 92.4(7) . 2_743 ?
W10 O17 W8 91.9(7) . 2_743 ?
Si2 O18 O17 52.8(10) . . ?
Si2 O18 W7 123.4(13) . . ?
O17 O18 W7 129.4(14) . . ?
Si2 O18 W10 121.3(13) . . ?
O17 O18 W10 68.8(10) . . ?
W7 O18 W10 95.8(9) . . ?
Si2 O18 W11 120.3(13) . . ?
O17 O18 W11 132.6(15) . . ?
W7 O18 W11 95.0(9) . . ?
W10 O18 W11 93.9(8) . . ?
Si2 O19 W8 123.5(14) . . ?
Si2 O19 W9 119.0(13) . . ?
W8 O19 W9 96.9(9) . . ?
Si2 O19 W7 119.2(12) . . ?
W8 O19 W7 96.9(10) . . ?
W9 O19 W7 95.3(10) . . ?
Si2 O20 O17 54.3(10) . . ?
Si2 O20 W12 125.5(13) . . ?
O17 O20 W12 71.2(11) . . ?
Si2 O20 W11 121.1(14) . 2_743 ?
O17 O20 W11 133.6(17) . 2_743 ?
W12 O20 W11 96.4(9) . 2_743 ?
Si2 O20 W9 118.4(14) . . ?
O17 O20 W9 131.7(16) . . ?
W12 O20 W9 95.1(10) . . ?
W11 O20 W9 92.9(9) 2_743 . ?
W1 O21 W5 136.6(12) . . ?
W4 O22 W2 137.1(12) . . ?
W5 O23 W3 137.4(9) . . ?
W4 O24 W5 136.5(12) . . ?
W4 O25 W1 137.0(11) . . ?
W2 O26 W3 137.1(11) . . ?
W6 O27 W4 138.3(12) . . ?
W6 O28 W2 139.4(10) . . ?
W1 O29 W3 140.7(12) . 2_852 ?
W2 O30 W1 135.8(10) 2_852 . ?
W6 O31 W3 136.1(10) 2_852 . ?
W5 O32 W6 138.1(9) . 2_852 ?
W7 O33 W9 136.8(10) . . ?
W7 O34 W10 138.1(10) . . ?
W11 O35 W7 138.4(10) . . ?
W10 O36 W11 139.0(11) . . ?
W12 O37 W9 137.1(10) . . ?
W12 O38 W10 138.2(9) . . ?
W8 O39 W7 138.5(10) . . ?
W9 O40 W8 140.9(11) . . ?
W8 O41 W12 137.9(10) . 2_743 ?
W9 O43 W11 136.8(11) . 2_743 ?
W11 O44 W12 140.5(13) . 2_743 ?
C1 N1 N2 107.9(16) . . ?
C1 N1 Cu1 139.1(15) . . ?
N2 N1 Cu1 113.0(12) . . ?
N3 N2 N1 108.7(15) . . ?
N3 N2 Cu2 123.7(14) . . ?
N1 N2 Cu2 127.6(13) . . ?
N2 N3 N4 108.5(15) . . ?
N2 N3 Cu3 119.7(13) . . ?
N4 N3 Cu3 129.9(13) . . ?
N3 N4 C1 109.0(16) . . ?
N3 N4 C5 125.2(17) . . ?
C1 N4 C5 125.7(18) . . ?
C4 N5 N6 107.5(19) . . ?
C4 N5 Cu1 136.0(19) . . ?
N6 N5 Cu1 116.4(15) . . ?
N7 N6 N5 107.1(19) . . ?
N8 N7 N6 107(2) . . ?
C4 N8 N7 113(2) . . ?
C4 N8 C6 126(2) . . ?
N7 N8 C6 121(2) . . ?
C7 N9 N10 107(2) . . ?
C7 N9 Cu2 135.0(18) . . ?
N10 N9 Cu2 116.7(15) . . ?
N11 N10 N9 111(2) . . ?
N11 N10 Cu1 127.5(19) . . ?
N9 N10 Cu1 120.9(16) . . ?
N10 N11 N12 106(2) . . ?
N11 N12 C7 107(2) . . ?
N11 N12 C11 122(2) . . ?
C7 N12 C11 130(2) . . ?
C10 N13 N14 104.5(17) . . ?
C10 N13 Cu2 137.9(15) . . ?
N14 N13 Cu2 117.6(13) . . ?
N15 N14 N13 110.1(16) . . ?
N15 N14 Cu3 122.6(13) . . ?
N13 N14 Cu3 126.3(15) . . ?
N14 N15 N16 106.4(16) . . ?
C10 N16 N15 108.2(16) . . ?
C10 N16 C12 132.2(19) . . ?
N15 N16 C12 119.4(19) . . ?
C13 N17 N18 107.2(16) . . ?
C13 N17 Cu4 129.9(15) . . ?
N18 N17 Cu4 122.8(13) . . ?
N19 N18 N17 114.3(16) . . ?
N19 N18 Cu3 120.8(13) . . ?
N17 N18 Cu3 124.8(14) . . ?
N18 N19 N20 100.8(16) . . ?
N19 N20 C13 113.2(16) . . ?
N19 N20 C17 117.9(17) . . ?
C13 N20 C17 128.7(17) . . ?
N22 N21 C16 103(2) . . ?
N21 N22 N23 114(2) . . ?
N21 N22 Cu4 123.1(17) . 2_742 ?
N23 N22 Cu4 119.2(18) . 2_742 ?
N24 N23 N22 105(2) . . ?
N23 N24 C16 104(2) . . ?
N23 N24 C18 122(3) . . ?
C16 N24 C18 134(3) . . ?
C19 N25 N26 103(2) . . ?
N27 N26 N25 117(2) . . ?
N27 N26 Cu4 122(2) . . ?
N25 N26 Cu4 121.4(17) . . ?
N26 N27 N28 105(2) . . ?
C19 N28 N27 106.4(19) . . ?
C19 N28 C21 134(2) . . ?
N27 N28 C21 119(2) . . ?
N1 C1 N4 105.8(18) . . ?
N1 C1 S1 131.3(17) . . ?
N4 C1 S1 122.8(16) . . ?
C3 C2 S1 114.3(17) . . ?
C3 C2 H2A 108.7 . . ?
S1 C2 H2A 108.7 . . ?
C3 C2 H2B 108.7 . . ?
S1 C2 H2B 108.7 . . ?
H2A C2 H2B 107.6 . . ?
C2 C3 S2 110.7(17) . . ?
C2 C3 H3A 109.5 . . ?
S2 C3 H3A 109.5 . . ?
C2 C3 H3B 109.5 . . ?
S2 C3 H3B 109.5 . . ?
H3A C3 H3B 108.1 . . ?
N8 C4 N5 105(2) . . ?
N8 C4 S2 126(2) . . ?
N5 C4 S2 129.1(19) . . ?
N4 C5 H5A 109.5 . . ?
N4 C5 H5B 109.5 . . ?
H5A C5 H5B 109.5 . . ?
N4 C5 H5C 109.5 . . ?
H5A C5 H5C 109.5 . . ?
H5B C5 H5C 109.5 . . ?
N8 C6 H6A 109.5 . . ?
N8 C6 H6B 109.5 . . ?
H6A C6 H6B 109.5 . . ?
N8 C6 H6C 109.5 . . ?
H6A C6 H6C 109.5 . . ?
H6B C6 H6C 109.5 . . ?
N9 C7 N12 108(2) . . ?
N9 C7 S3 134(2) . . ?
N12 C7 S3 118(2) . . ?
C9 C8 S3 110.6(17) . . ?
C9 C8 H8A 109.5 . . ?
S3 C8 H8A 109.5 . . ?
C9 C8 H8B 109.5 . . ?
S3 C8 H8B 109.5 . . ?
H8A C8 H8B 108.1 . . ?
C8 C9 S4 110.2(17) . . ?
C8 C9 H9A 109.6 . . ?
S4 C9 H9A 109.6 . . ?
C8 C9 H9B 109.6 . . ?
S4 C9 H9B 109.6 . . ?
H9A C9 H9B 108.1 . . ?
N16 C10 N13 110.8(17) . . ?
N16 C10 S4 118.5(16) . . ?
N13 C10 S4 130.7(17) . . ?
N12 C11 H11A 109.5 . . ?
N12 C11 H11B 109.5 . . ?
H11A C11 H11B 109.5 . . ?
N12 C11 H11C 109.5 . . ?
H11A C11 H11C 109.5 . . ?
H11B C11 H11C 109.5 . . ?
N16 C12 H12A 109.5 . . ?
N16 C12 H12B 109.5 . . ?
H12A C12 H12B 109.5 . . ?
N16 C12 H12C 109.5 . . ?
H12A C12 H12C 109.5 . . ?
H12B C12 H12C 109.5 . . ?
N17 C13 N20 104.5(16) . . ?
N17 C13 S5 132.0(16) . . ?
N20 C13 S5 123.4(16) . . ?
C15 C14 S5 108(3) . . ?
C15 C14 H14A 110.1 . . ?
S5 C14 H14A 110.1 . . ?
C15 C14 H14B 110.1 . . ?
S5 C14 H14B 110.1 . . ?
H14A C14 H14B 108.4 . . ?
C14 C15 S6 114(3) . . ?
C14 C15 H15A 108.7 . . ?
S6 C15 H15A 108.7 . . ?
C14 C15 H15B 108.7 . . ?
S6 C15 H15B 108.7 . . ?
H15A C15 H15B 107.6 . . ?
N21 C16 N24 115(3) . . ?
N21 C16 S6 125(2) . . ?
N24 C16 S6 121(2) . . ?
N20 C17 H17A 109.5 . . ?
N20 C17 H17B 109.5 . . ?
H17A C17 H17B 109.5 . . ?
N20 C17 H17C 109.5 . . ?
H17A C17 H17C 109.5 . . ?
H17B C17 H17C 109.5 . . ?
N24 C18 H18A 109.5 . . ?
N24 C18 H18B 109.5 . . ?
H18A C18 H18B 109.5 . . ?
N24 C18 H18C 109.5 . . ?
H18A C18 H18C 109.5 . . ?
H18B C18 H18C 109.5 . . ?
N25 C19 N28 109(2) . . ?
N25 C19 S7 130(2) . . ?
N28 C19 S7 120.4(18) . . ?
C20 C20 S7 117(4) 2_842 . ?
C20 C20 H20A 108.1 2_842 . ?
S7 C20 H20A 108.1 . . ?
C20 C20 H20B 108.1 2_842 . ?
S7 C20 H20B 108.1 . . ?
H20A C20 H20B 107.3 . . ?
N28 C21 H21A 109.5 . . ?
N28 C21 H21B 109.5 . . ?
H21A C21 H21B 109.5 . . ?
N28 C21 H21C 109.5 . . ?
H21A C21 H21C 109.5 . . ?
H21B C21 H21C 109.5 . . ?

loop_
_geom_bond_atom_site_label_1
_geom_bond_atom_site_label_2
_geom_bond_distance
_geom_bond_site_symmetry_2
_geom_bond_publ_flag
Cu1 N5 1.920(19) . ?
Cu1 N1 2.002(15) . ?
Cu1 N10 2.04(2) . ?
Cu2 N13 1.931(18) . ?
Cu2 N9 1.995(19) . ?
Cu2 N2 2.032(17) . ?
Cu2 O4 2.409(15) . ?
Cu3 N18 2.005(16) . ?
Cu3 N14 2.013(17) . ?
Cu3 N3 2.058(16) . ?
Cu3 O9 2.300(15) . ?
Cu4 N17 1.962(16) . ?
Cu4 N22 1.97(2) 2_742 ?
Cu4 N26 2.01(2) . ?
Cu4 O9 2.380(14) . ?
Si1 O16 1.58(2) 2_852 ?
Si1 O16 1.58(2) . ?
Si1 O15 1.60(2) . ?
Si1 O15 1.60(2) 2_852 ?
Si1 O14 1.64(2) 2_852 ?
Si1 O14 1.64(2) . ?
Si1 O13 1.66(3) 2_852 ?
Si1 O13 1.66(3) . ?
Si2 O17 1.54(2) 2_743 ?
Si2 O17 1.54(2) . ?
Si2 O20 1.63(3) . ?
Si2 O20 1.63(3) 2_743 ?
Si2 O18 1.63(2) . ?
Si2 O18 1.63(2) 2_743 ?
Si2 O19 1.67(3) . ?
Si2 O19 1.67(3) 2_743 ?
W1 O1 1.681(15) . ?
W1 O29 1.840(18) . ?
W1 O25 1.896(18) . ?
W1 O21 1.90(2) . ?
W1 O30 1.937(18) . ?
W1 O13 2.40(2) 2_852 ?
W1 O14 2.43(3) 2_852 ?
W2 O2 1.633(13) . ?
W2 O30 1.852(17) 2_852 ?
W2 O26 1.879(18) . ?
W2 O28 1.91(2) . ?
W2 O22 1.95(2) . ?
W2 O13 2.38(2) . ?
W2 O16 2.47(3) . ?
W3 O3 1.660(18) . ?
W3 O23 1.899(16) . ?
W3 O29 1.903(17) 2_852 ?
W3 O31 1.914(14) . ?
W3 O26 1.919(17) . ?
W3 O13 2.33(3) . ?
W3 O15 2.35(3) . ?
W4 O4 1.672(13) . ?
W4 O22 1.84(2) . ?
W4 O24 1.87(2) . ?
W4 O27 1.894(18) . ?
W4 O25 1.896(17) . ?
W4 O14 2.35(2) 2_852 ?
W4 O16 2.38(2) . ?
W5 O5 1.645(15) . ?
W5 O23 1.876(17) . ?
W5 O32 1.881(15) . ?
W5 O21 1.91(2) . ?
W5 O24 1.92(2) . ?
W5 O14 2.36(3) 2_852 ?
W5 O15 2.44(2) . ?
W6 O6 1.684(15) . ?
W6 O28 1.86(2) . ?
W6 O31 1.886(16) 2_852 ?
W6 O27 1.888(17) . ?
W6 O32 1.906(14) 2_852 ?
W6 O16 2.40(2) . ?
W6 O15 2.45(2) 2_852 ?
W7 O7 1.687(14) . ?
W7 O34 1.849(16) . ?
W7 O33 1.868(16) . ?
W7 O35 1.920(16) . ?
W7 O39 1.921(17) . ?
W7 O18 2.36(3) . ?
W7 O19 2.40(3) . ?
W8 O42 1.640(14) . ?
W8 O39 1.861(17) . ?
W8 O41 1.870(16) . ?
W8 O8 1.886(15) . ?
W8 O40 1.953(16) . ?
W8 O19 2.32(2) . ?
W8 O17 2.49(2) 2_743 ?
W9 O9 1.689(14) . ?
W9 O40 1.787(17) . ?
W9 O43 1.816(19) . ?
W9 O37 1.935(17) . ?
W9 O33 1.940(16) . ?
W9 O19 2.39(3) . ?
W9 O20 2.44(3) . ?
W10 O10 1.671(13) . ?
W10 O36 1.826(16) . ?
W10 O8 1.869(16) 2_743 ?
W10 O34 1.927(17) . ?
W10 O38 1.940(15) . ?
W10 O18 2.39(2) . ?
W10 O17 2.42(2) . ?
W11 O11 1.710(13) . ?
W11 O35 1.858(17) . ?
W11 O44 1.870(17) . ?
W11 O36 1.934(16) . ?
W11 O43 1.967(17) 2_743 ?
W11 O20 2.42(3) 2_743 ?
W11 O18 2.43(2) . ?
W12 O12 1.654(13) . ?
W12 O37 1.846(17) . ?
W12 O38 1.848(15) . ?
W12 O44 1.890(16) 2_743 ?
W12 O41 1.920(17) 2_743 ?
W12 O20 2.33(2) . ?
W12 O17 2.42(2) . ?
S1 C1 1.73(2) . ?
S1 C2 1.78(2) . ?
S2 C4 1.70(2) . ?
S2 C3 1.86(2) . ?
S3 C7 1.74(2) . ?
S3 C8 1.84(3) . ?
S4 C10 1.763(19) . ?
S4 C9 1.78(2) . ?
S5 C13 1.668(19) . ?
S5 C14 1.79(3) . ?
S6 C16 1.81(3) . ?
S6 C15 1.89(4) . ?
S7 C19 1.72(3) . ?
S7 C20 1.83(3) . ?
O8 W10 1.869(16) 2_743 ?
O13 O15 1.79(3) . ?
O13 W1 2.40(2) 2_852 ?
O14 W4 2.35(2) 2_852 ?
O14 W5 2.36(3) 2_852 ?
O14 W1 2.43(3) 2_852 ?
O15 W6 2.45(2) 2_852 ?
O17 O20 1.74(3) . ?
O17 O18 1.81(3) . ?
O17 W8 2.49(2) 2_743 ?
O20 W11 2.42(3) 2_743 ?
O29 W3 1.903(17) 2_852 ?
O30 W2 1.852(17) 2_852 ?
O31 W6 1.886(16) 2_852 ?
O32 W6 1.906(14) 2_852 ?
O41 W12 1.920(17) 2_743 ?
O43 W11 1.967(17) 2_743 ?
O44 W12 1.890(16) 2_743 ?
N1 C1 1.32(2) . ?
N1 N2 1.34(2) . ?
N2 N3 1.28(2) . ?
N3 N4 1.30(2) . ?
N4 C1 1.35(2) . ?
N4 C5 1.42(2) . ?
N5 C4 1.36(3) . ?
N5 N6 1.41(3) . ?
N6 N7 1.33(3) . ?
N7 N8 1.32(3) . ?
N8 C4 1.31(3) . ?
N8 C6 1.50(3) . ?
N9 C7 1.25(3) . ?
N9 N10 1.39(2) . ?
N10 N11 1.26(3) . ?
N11 N12 1.36(3) . ?
N12 C7 1.40(3) . ?
N12 C11 1.45(3) . ?
N13 C10 1.33(2) . ?
N13 N14 1.38(2) . ?
N14 N15 1.30(2) . ?
N15 N16 1.37(2) . ?
N16 C10 1.30(2) . ?
N16 C12 1.45(2) . ?
N17 C13 1.32(2) . ?
N17 N18 1.33(2) . ?
N18 N19 1.32(2) . ?
N19 N20 1.35(2) . ?
N20 C13 1.36(2) . ?
N20 C17 1.47(2) . ?
N21 N22 1.29(3) . ?
N21 C16 1.29(3) . ?
N22 N23 1.37(3) . ?
N22 Cu4 1.97(2) 2_742 ?
N23 N24 1.34(3) . ?
N24 C16 1.37(3) . ?
N24 C18 1.40(3) . ?
N25 C19 1.34(3) . ?
N25 N26 1.38(3) . ?
N26 N27 1.24(3) . ?
N27 N28 1.40(3) . ?
N28 C19 1.39(3) . ?
N28 C21 1.44(3) . ?
C2 C3 1.47(3) . ?
C2 H2A 0.9700 . ?
C2 H2B 0.9700 . ?
C3 H3A 0.9700 . ?
C3 H3B 0.9700 . ?
C5 H5A 0.9600 . ?
C5 H5B 0.9600 . ?
C5 H5C 0.9600 . ?
C6 H6A 0.9600 . ?
C6 H6B 0.9600 . ?
C6 H6C 0.9600 . ?
C8 C9 1.58(3) . ?
C8 H8A 0.9700 . ?
C8 H8B 0.9700 . ?
C9 H9A 0.9700 . ?
C9 H9B 0.9700 . ?
C11 H11A 0.9600 . ?
C11 H11B 0.9600 . ?
C11 H11C 0.9600 . ?
C12 H12A 0.9600 . ?
C12 H12B 0.9600 . ?
C12 H12C 0.9600 . ?
C14 C15 1.50(4) . ?
C14 H14A 0.9700 . ?
C14 H14B 0.9700 . ?
C15 H15A 0.9700 . ?
C15 H15B 0.9700 . ?
C17 H17A 0.9600 . ?
C17 H17B 0.9600 . ?
C17 H17C 0.9600 . ?
C18 H18A 0.9600 . ?
C18 H18B 0.9600 . ?
C18 H18C 0.9600 . ?
C20 C20 1.31(5) 2_842 ?
C20 H20A 0.9700 . ?
C20 H20B 0.9700 . ?
C21 H21A 0.9600 . ?
C21 H21B 0.9600 . ?
C21 H21C 0.9600 . ?
